data_4505520
loop_
_publ_author_name
'Chen, Shuo'
'Fan, Rui-Qing'
'Sun, Cun-Fa'
'Wang, Ping'
'Yang, Yu-Lin'
'Su, Qing'
'Mu, Ying'

_publ_section_title
;
 Synthesis, Structure, and Luminescent Properties of Lanthanide-Based
 Two-Dimensional and Three-Dimensional Metal--Organic Frameworks with
 2,4&#x2032;-Biphenyldicarboxylic Acid
;
_journal_issue 3
_journal_name_full 'Crystal Growth &amp; Design'
_journal_page_first 1337
_journal_paper_doi 10.1021/cg201411b
_journal_volume 12
_journal_year 2012
_chemical_formula_sum 'C21 H21 Eu N O9'
_chemical_formula_weight 583.35
_chemical_name_common Eu2
_chemical_name_systematic
; 
 ? 
;
_space_group_IT_number 15
_symmetry_cell_setting monoclinic
_symmetry_space_group_name_Hall '-C 2yc'
_symmetry_space_group_name_H-M 'C 1 2/c 1'
_atom_sites_solution_hydrogens geom
_atom_sites_solution_primary direct
_atom_sites_solution_secondary difmap
_audit_creation_method SHELXL-97
_cell_angle_alpha 90.00
_cell_angle_beta 117.10(3)
_cell_angle_gamma 90.00
_cell_formula_units_Z 8
_cell_length_a 19.094(4)
_cell_length_b 15.375(3)
_cell_length_c 18.899(4)
_cell_measurement_reflns_used 23573
_cell_measurement_temperature 293(2)
_cell_measurement_theta_max 27.48
_cell_measurement_theta_min 3.40
_cell_volume 4939(2)
_computing_cell_refinement 'Bruker SMART'
_computing_data_collection 'Bruker SMART'
_computing_data_reduction 'Bruker SAINT'
_computing_molecular_graphics SHELXP-97
_computing_publication_material SHELXTL
_computing_structure_refinement 'SHELXL-97 (Sheldrick, 1997)'
_computing_structure_solution 'SHELXS-97 (Sheldrick, 1997)'
_diffrn_ambient_temperature 293(2)
_diffrn_detector_area_resol_mean 0
_diffrn_measured_fraction_theta_full 0.994
_diffrn_measured_fraction_theta_max 0.994
_diffrn_measurement_device_type 'phi and omega scans'
_diffrn_measurement_method '\w scans'
_diffrn_radiation_monochromator graphite
_diffrn_radiation_source 'fine-focus sealed tube'
_diffrn_radiation_type MoK\a
_diffrn_radiation_wavelength 0.71073
_diffrn_reflns_av_R_equivalents 0.0391
_diffrn_reflns_av_sigmaI/netI 0.0322
_diffrn_reflns_limit_h_max 24
_diffrn_reflns_limit_h_min -24
_diffrn_reflns_limit_k_max 19
_diffrn_reflns_limit_k_min -19
_diffrn_reflns_limit_l_max 24
_diffrn_reflns_limit_l_min -24
_diffrn_reflns_number 23573
_diffrn_reflns_theta_full 27.48
_diffrn_reflns_theta_max 27.48
_diffrn_reflns_theta_min 3.40
_diffrn_standards_decay_% 0
_diffrn_standards_interval_count 0
_diffrn_standards_interval_time 0
_diffrn_standards_number 0
_exptl_absorpt_coefficient_mu 2.586
_exptl_absorpt_correction_T_max 0.8257
_exptl_absorpt_correction_T_min 0.6063
_exptl_absorpt_correction_type multi-scan
_exptl_absorpt_process_details SADABS
_exptl_crystal_colour colorless
_exptl_crystal_density_diffrn 1.569
_exptl_crystal_density_method 'not measured'
_exptl_crystal_description needle
_exptl_crystal_F_000 2312
_exptl_crystal_size_max 0.22
_exptl_crystal_size_mid 0.09
_exptl_crystal_size_min 0.08
_refine_diff_density_max 1.620
_refine_diff_density_min -0.833
_refine_diff_density_rms 0.127
_refine_ls_extinction_method none
_refine_ls_goodness_of_fit_ref 1.057
_refine_ls_hydrogen_treatment constr
_refine_ls_matrix_type full
_refine_ls_number_parameters 297
_refine_ls_number_reflns 5629
_refine_ls_number_restraints 6
_refine_ls_restrained_S_all 1.067
_refine_ls_R_factor_all 0.0475
_refine_ls_R_factor_gt 0.0357
_refine_ls_shift/su_max 0.001
_refine_ls_shift/su_mean 0.000
_refine_ls_structure_factor_coef Fsqd
_refine_ls_weighting_details 'calc w=1/[\s^2^(Fo^2^)+(0.0491P)^2^+25.7378P] where P=(Fo^2^+2Fc^2^)/3'
_refine_ls_weighting_scheme calc
_refine_ls_wR_factor_gt 0.0943
_refine_ls_wR_factor_ref 0.1018
_reflns_number_gt 4661
_reflns_number_total 5629
_reflns_threshold_expression >2sigma(I)
_cod_data_source_file cg201411b_si_002.cif
_cod_data_source_block 2-833807
_cod_depositor_comments
;
The following automatic conversions were performed:

'_symmetry_cell_setting' value 'Monoclinic' changed to 'monoclinic'
according to /home/saulius/struct/CIF-dictionaries/cif_core.dic
dictionary named 'cif_core.dic' version 2.4.1 from 2010-06-29.

Automatic conversion script
Id: cif_fix_values 1715 2011-07-08 13:25:40Z adriana 
;
_cod_original_cell_volume 4939.1(18)
_cod_original_sg_symbol_H-M 'C 2/c'
_cod_database_code 4505520

loop_
_symmetry_equiv_pos_as_xyz
'x, y, z'
'-x, y, -z+1/2'
'x+1/2, y+1/2, z'
'-x+1/2, y+1/2, -z+1/2'
'-x, -y, -z'
'x, -y, z-1/2'
'-x+1/2, -y+1/2, -z'
'x+1/2, -y+1/2, z-1/2'

loop_
_atom_site_label
_atom_site_type_symbol
_atom_site_fract_x
_atom_site_fract_y
_atom_site_fract_z
_atom_site_U_iso_or_equiv
_atom_site_adp_type
_atom_site_occupancy
_atom_site_symmetry_multiplicity
_atom_site_calc_flag
_atom_site_refinement_flags
Eu1 Eu -0.218920(13) 0.379991(13) -0.013085(12) 0.02645(9) Uani 1 1 d .
O1 O -0.0817(2) 0.3812(3) 0.0077(2) 0.0423(9) Uani 1 1 d .
O2 O -0.10207(19) 0.3191(2) 0.1011(2) 0.0379(8) Uani 1 1 d .
O3 O 0.2528(2) 0.4017(2) 0.4012(2) 0.0426(9) Uani 1 1 d .
O4 O 0.2762(2) 0.2690(2) 0.44558(18) 0.0324(7) Uani 1 1 d .
O5 O -0.2241(3) 0.4053(3) -0.1404(2) 0.0519(10) Uani 1 1 d .
O6 O -0.1669(2) 0.5281(2) 0.0343(2) 0.0466(9) Uani 1 1 d .
O7 O -0.2921(2) 0.5181(2) -0.0487(2) 0.0512(10) Uani 1 1 d .
O8 O -0.3572(2) 0.3526(2) -0.1013(2) 0.0430(9) Uani 1 1 d .
H8A H -0.3663 0.3617 -0.1491 0.052 Uiso 1 1 d R
H8B H -0.3680 0.3001 -0.0962 0.052 Uiso 1 1 d R
N1 N -0.1828(4) 0.4266(4) -0.2349(3) 0.0716(17) Uani 1 1 d .
C1 C -0.0554(3) 0.3458(3) 0.0745(3) 0.0333(10) Uani 1 1 d .
C2 C 0.0317(3) 0.3365(3) 0.1244(3) 0.0327(10) Uani 1 1 d .
C3 C 0.0627(3) 0.2854(4) 0.1927(3) 0.0393(12) Uani 1 1 d .
H3A H 0.0289 0.2557 0.2074 0.047 Uiso 1 1 calc R
C4 C 0.1431(3) 0.2784(4) 0.2391(3) 0.0406(12) Uani 1 1 d .
H4B H 0.1628 0.2438 0.2844 0.049 Uiso 1 1 calc R
C5 C 0.1946(3) 0.3225(3) 0.2187(3) 0.0337(10) Uani 1 1 d .
C6 C 0.1638(3) 0.3728(4) 0.1497(3) 0.0416(12) Uani 1 1 d .
H6A H 0.1978 0.4021 0.1350 0.050 Uiso 1 1 calc R
C7 C 0.0830(3) 0.3798(4) 0.1027(3) 0.0409(12) Uani 1 1 d .
H7A H 0.0632 0.4134 0.0567 0.049 Uiso 1 1 calc R
C8 C 0.2812(3) 0.3134(4) 0.2668(3) 0.0381(11) Uani 1 1 d .
C9 C 0.3258(4) 0.3020(6) 0.2262(4) 0.065(2) Uani 1 1 d .
H9A H 0.3011 0.3031 0.1709 0.078 Uiso 1 1 calc R
C10 C 0.4060(4) 0.2891(7) 0.2667(5) 0.085(3) Uani 1 1 d .
H10A H 0.4350 0.2821 0.2387 0.101 Uiso 1 1 calc R
C11 C 0.4430(3) 0.2864(6) 0.3477(4) 0.071(2) Uani 1 1 d .
H11A H 0.4972 0.2784 0.3749 0.085 Uiso 1 1 calc R
C12 C 0.3996(3) 0.2957(4) 0.3895(3) 0.0478(14) Uani 1 1 d .
H12A H 0.4246 0.2915 0.4446 0.057 Uiso 1 1 calc R
C13 C 0.3193(3) 0.3110(3) 0.3498(3) 0.0329(10) Uani 1 1 d .
C14 C 0.2793(3) 0.3284(3) 0.4004(3) 0.0311(10) Uani 1 1 d .
C15 C -0.1705(5) 0.4158(5) -0.1612(4) 0.0601(17) Uani 1 1 d .
H15A H -0.1187 0.4159 -0.1215 0.072 Uiso 1 1 calc R
C16 C -0.1175(7) 0.4478(7) -0.2536(6) 0.110(4) Uani 1 1 d .
H16A H -0.0682 0.4390 -0.2072 0.166 Uiso 1 1 calc R
H16B H -0.1217 0.5075 -0.2701 0.166 Uiso 1 1 calc R
H16C H -0.1203 0.4108 -0.2957 0.166 Uiso 1 1 calc R
C17 C -0.2624(6) 0.4261(6) -0.2987(5) 0.097(3) Uani 1 1 d .
H17A H -0.2989 0.4215 -0.2769 0.146 Uiso 1 1 calc R
H17B H -0.2691 0.3773 -0.3330 0.146 Uiso 1 1 calc R
H17C H -0.2720 0.4790 -0.3287 0.146 Uiso 1 1 calc R
C18 C -0.2327(3) 0.5628(3) -0.0044(3) 0.0364(11) Uani 1 1 d .
C19 C -0.2421(3) 0.6603(3) -0.0015(3) 0.0318(10) Uani 1 1 d .
C20 C -0.3149(3) 0.6972(3) -0.0316(3) 0.0414(12) Uani 1 1 d .
H20A H -0.3594 0.6620 -0.0527 0.050 Uiso 1 1 calc R
C21 C -0.1764(3) 0.7129(3) 0.0310(3) 0.0409(12) Uani 1 1 d .
H21A H -0.1265 0.6884 0.0524 0.049 Uiso 1 1 calc R
OW1 O 0.5000 0.5000 0.5000 0.244(8) Uani 1 2 d SU
HW1B H 0.5488 0.4901 0.5282 0.366 Uiso 0.50 1 d PR
HW1A H 0.4940 0.5402 0.4668 0.366 Uiso 0.50 1 d PR
OW2 O -0.4265(13) 0.4748(15) -0.2198(10) 0.214(12) Uani 0.50 1 d P
HW2A H -0.4562 0.5189 -0.2385 0.321 Uiso 0.50 1 d PR
HW2B H -0.4058 0.4619 -0.2498 0.321 Uiso 0.50 1 d PR

loop_
_atom_site_aniso_label
_atom_site_aniso_U_11
_atom_site_aniso_U_22
_atom_site_aniso_U_33
_atom_site_aniso_U_23
_atom_site_aniso_U_13
_atom_site_aniso_U_12
Eu1 0.02956(13) 0.01974(12) 0.02648(13) -0.00077(8) 0.00964(9) -0.00077(9)
O1 0.0340(18) 0.057(2) 0.0343(19) 0.0080(16) 0.0138(15) 0.0043(16)
O2 0.0288(17) 0.045(2) 0.0378(18) 0.0058(15) 0.0130(15) -0.0025(15)
O3 0.060(2) 0.0297(19) 0.050(2) 0.0113(15) 0.0348(19) 0.0085(17)
O4 0.0421(18) 0.0251(16) 0.0322(17) 0.0043(13) 0.0189(15) -0.0008(14)
O5 0.063(3) 0.055(3) 0.036(2) 0.0087(18) 0.0216(19) -0.005(2)
O6 0.042(2) 0.0263(18) 0.063(2) -0.0019(16) 0.0167(19) 0.0004(15)
O7 0.047(2) 0.028(2) 0.061(3) -0.0041(17) 0.0096(19) -0.0022(16)
O8 0.0410(19) 0.0326(19) 0.042(2) 0.0013(15) 0.0077(16) -0.0015(16)
N1 0.106(5) 0.067(4) 0.052(3) 0.011(3) 0.045(3) -0.007(4)
C1 0.034(2) 0.033(2) 0.030(2) -0.0065(19) 0.013(2) -0.003(2)
C2 0.030(2) 0.040(3) 0.029(2) -0.0020(19) 0.0141(19) -0.001(2)
C3 0.030(2) 0.053(3) 0.036(3) 0.007(2) 0.017(2) -0.006(2)
C4 0.034(2) 0.054(3) 0.034(3) 0.012(2) 0.015(2) 0.002(2)
C5 0.029(2) 0.045(3) 0.029(2) -0.0013(19) 0.0148(19) 0.001(2)
C6 0.034(2) 0.058(4) 0.040(3) 0.008(2) 0.022(2) -0.004(2)
C7 0.036(3) 0.053(3) 0.034(3) 0.009(2) 0.017(2) -0.004(2)
C8 0.030(2) 0.052(3) 0.038(3) 0.001(2) 0.020(2) 0.000(2)
C9 0.040(3) 0.115(6) 0.049(3) 0.005(4) 0.029(3) 0.009(4)
C10 0.043(4) 0.157(9) 0.073(5) 0.006(5) 0.043(4) 0.013(4)
C11 0.025(3) 0.113(7) 0.072(5) 0.013(4) 0.021(3) 0.010(3)
C12 0.032(3) 0.062(4) 0.045(3) 0.009(3) 0.013(2) 0.002(2)
C13 0.026(2) 0.035(3) 0.038(3) 0.0031(19) 0.014(2) -0.0013(18)
C14 0.027(2) 0.034(3) 0.028(2) 0.0036(18) 0.0083(18) -0.0023(18)
C15 0.081(5) 0.056(4) 0.048(3) 0.014(3) 0.033(3) 0.008(4)
C16 0.158(10) 0.122(9) 0.097(7) 0.021(6) 0.098(7) 0.009(8)
C17 0.126(8) 0.087(6) 0.049(4) 0.012(4) 0.014(5) -0.027(6)
C18 0.046(3) 0.025(2) 0.039(3) -0.0018(19) 0.020(2) -0.003(2)
C19 0.044(3) 0.022(2) 0.035(2) -0.0021(17) 0.023(2) -0.0029(19)
C20 0.038(3) 0.025(3) 0.057(3) -0.005(2) 0.019(2) -0.006(2)
C21 0.041(3) 0.024(2) 0.054(3) -0.001(2) 0.018(2) 0.001(2)
OW1 0.314(16) 0.116(9) 0.189(12) -0.070(9) 0.016(11) -0.084(11)
OW2 0.23(2) 0.22(2) 0.109(13) 0.085(14) 0.002(13) 0.124(18)

loop_
_atom_type_symbol
_atom_type_description
_atom_type_scat_dispersion_real
_atom_type_scat_dispersion_imag
_atom_type_scat_source
C C 0.0033 0.0016 'International Tables Vol C Tables 4.2.6.8 and 6.1.1.4'
H H 0.0000 0.0000 'International Tables Vol C Tables 4.2.6.8 and 6.1.1.4'
Eu Eu -0.1578 3.6682 'International Tables Vol C Tables 4.2.6.8 and 6.1.1.4'
N N 0.0061 0.0033 'International Tables Vol C Tables 4.2.6.8 and 6.1.1.4'
O O 0.0106 0.0060 'International Tables Vol C Tables 4.2.6.8 and 6.1.1.4'

loop_
_geom_angle_atom_site_label_1
_geom_angle_atom_site_label_2
_geom_angle_atom_site_label_3
_geom_angle
_geom_angle_site_symmetry_1
_geom_angle_site_symmetry_3
O5 Eu1 O4 81.42(13) . 8_455
O5 Eu1 O8 78.69(14) . .
O4 Eu1 O8 75.16(12) 8_455 .
O5 Eu1 O7 80.02(15) . .
O4 Eu1 O7 143.02(12) 8_455 .
O8 Eu1 O7 70.01(12) . .
O5 Eu1 O1 73.36(14) . .
O4 Eu1 O1 86.55(12) 8_455 .
O8 Eu1 O1 148.55(13) . .
O7 Eu1 O1 117.82(13) . .
O5 Eu1 O2 123.07(14) . .
O4 Eu1 O2 78.99(12) 8_455 .
O8 Eu1 O2 142.97(12) . .
O7 Eu1 O2 137.63(12) . .
O1 Eu1 O2 52.65(11) . .
O5 Eu1 O6 92.30(15) . .
O4 Eu1 O6 159.96(12) 8_455 .
O8 Eu1 O6 122.46(12) . .
O7 Eu1 O6 52.49(13) . .
O1 Eu1 O6 73.41(13) . .
O2 Eu1 O6 88.80(12) . .
O5 Eu1 O3 156.96(15) . 2
O4 Eu1 O3 114.51(11) 8_455 2
O8 Eu1 O3 89.14(13) . 2
O7 Eu1 O3 77.44(14) . 2
O1 Eu1 O3 121.98(13) . 2
O2 Eu1 O3 77.93(13) . 2
O6 Eu1 O3 77.72(13) . 2
O5 Eu1 O4 138.76(12) . 2
O4 Eu1 O4 65.16(12) 8_455 2
O8 Eu1 O4 70.20(12) . 2
O7 Eu1 O4 112.34(13) . 2
O1 Eu1 O4 124.77(11) . 2
O2 Eu1 O4 75.07(11) . 2
O6 Eu1 O4 127.06(12) . 2
O3 Eu1 O4 49.87(10) 2 2
O5 Eu1 C18 86.24(15) . .
O4 Eu1 C18 166.16(13) 8_455 .
O8 Eu1 C18 96.35(14) . .
O7 Eu1 C18 26.38(13) . .
O1 Eu1 C18 95.93(14) . .
O2 Eu1 C18 113.30(13) . .
O6 Eu1 C18 26.11(13) . .
O3 Eu1 C18 75.64(13) 2 .
O4 Eu1 C18 122.80(13) 2 .
O5 Eu1 C1 98.47(15) . .
O4 Eu1 C1 83.26(13) 8_455 .
O8 Eu1 C1 158.42(14) . .
O7 Eu1 C1 130.98(13) . .
O1 Eu1 C1 26.09(13) . .
O2 Eu1 C1 26.62(12) . .
O6 Eu1 C1 78.85(13) . .
O3 Eu1 C1 99.84(14) 2 .
O4 Eu1 C1 100.71(13) 2 .
C18 Eu1 C1 104.86(14) . .
O5 Eu1 C14 156.44(14) . 2
O4 Eu1 C14 90.48(12) 8_455 2
O8 Eu1 C14 77.85(13) . 2
O7 Eu1 C14 93.97(14) . 2
O1 Eu1 C14 128.49(12) . 2
O2 Eu1 C14 76.30(12) . 2
O6 Eu1 C14 102.10(14) . 2
O3 Eu1 C14 24.47(12) 2 2
O4 Eu1 C14 25.45(11) 2 2
C18 Eu1 C14 98.48(14) . 2
C1 Eu1 C14 102.51(13) . 2
C1 O1 Eu1 93.8(3) . .
C1 O2 Eu1 92.8(3) . .
C14 O3 Eu1 98.8(3) . 2
C14 O4 Eu1 153.6(3) . 8_556
C14 O4 Eu1 90.9(3) . 2
Eu1 O4 Eu1 114.84(12) 8_556 2
C15 O5 Eu1 131.7(4) . .
C18 O6 Eu1 92.9(3) . .
C18 O7 Eu1 93.6(3) . .
Eu1 O8 H8A 109.4 . .
Eu1 O8 H8B 109.2 . .
H8A O8 H8B 109.5 . .
C15 N1 C17 119.8(7) . .
C15 N1 C16 121.2(7) . .
C17 N1 C16 118.8(7) . .
O1 C1 O2 120.4(4) . .
O1 C1 C2 119.8(4) . .
O2 C1 C2 119.8(4) . .
O1 C1 Eu1 60.1(3) . .
O2 C1 Eu1 60.6(2) . .
C2 C1 Eu1 174.3(3) . .
C7 C2 C3 119.0(4) . .
C7 C2 C1 119.8(4) . .
C3 C2 C1 121.2(4) . .
C4 C3 C2 120.8(5) . .
C4 C3 H3A 119.6 . .
C2 C3 H3A 119.6 . .
C3 C4 C5 120.6(5) . .
C3 C4 H4B 119.7 . .
C5 C4 H4B 119.7 . .
C4 C5 C6 118.8(4) . .
C4 C5 C8 121.1(4) . .
C6 C5 C8 120.1(4) . .
C7 C6 C5 120.9(5) . .
C7 C6 H6A 119.6 . .
C5 C6 H6A 119.6 . .
C6 C7 C2 119.9(5) . .
C6 C7 H7A 120.0 . .
C2 C7 H7A 120.0 . .
C9 C8 C13 118.7(5) . .
C9 C8 C5 117.6(5) . .
C13 C8 C5 123.6(4) . .
C10 C9 C8 121.0(6) . .
C10 C9 H9A 119.5 . .
C8 C9 H9A 119.5 . .
C11 C10 C9 120.3(6) . .
C11 C10 H10A 119.9 . .
C9 C10 H10A 119.9 . .
C10 C11 C12 119.8(5) . .
C10 C11 H11A 120.1 . .
C12 C11 H11A 120.1 . .
C13 C12 C11 120.6(5) . .
C13 C12 H12A 119.7 . .
C11 C12 H12A 119.7 . .
C12 C13 C8 119.6(5) . .
C12 C13 C14 116.4(4) . .
C8 C13 C14 123.9(4) . .
O3 C14 O4 120.2(4) . .
O3 C14 C13 120.0(4) . .
O4 C14 C13 119.7(4) . .
O3 C14 Eu1 56.8(2) . 2
O4 C14 Eu1 63.6(2) . 2
C13 C14 Eu1 171.9(3) . 2
O5 C15 N1 124.5(7) . .
O5 C15 H15A 117.7 . .
N1 C15 H15A 117.7 . .
N1 C16 H16A 109.5 . .
N1 C16 H16B 109.5 . .
H16A C16 H16B 109.5 . .
N1 C16 H16C 109.5 . .
H16A C16 H16C 109.5 . .
H16B C16 H16C 109.5 . .
N1 C17 H17A 109.5 . .
N1 C17 H17B 109.5 . .
H17A C17 H17B 109.5 . .
N1 C17 H17C 109.5 . .
H17A C17 H17C 109.5 . .
H17B C17 H17C 109.5 . .
O6 C18 O7 121.0(5) . .
O6 C18 C19 120.4(4) . .
O7 C18 C19 118.6(5) . .
O6 C18 Eu1 61.0(3) . .
O7 C18 Eu1 60.0(3) . .
C19 C18 Eu1 178.6(4) . .
C20 C19 C21 119.3(5) . .
C20 C19 C18 120.8(4) . .
C21 C19 C18 119.9(5) . .
C19 C20 C21 120.8(5) . 7_465
C19 C20 H20A 119.6 . .
C21 C20 H20A 119.6 7_465 .
C19 C21 C20 119.9(5) . 7_465
C19 C21 H21A 120.0 . .
C20 C21 H21A 120.0 7_465 .
HW1B OW1 HW1A 109.5 . .
HW2A OW2 HW2B 109.5 . .

loop_
_geom_bond_atom_site_label_1
_geom_bond_atom_site_label_2
_geom_bond_distance
_geom_bond_site_symmetry_2
Eu1 O5 2.394(4) .
Eu1 O4 2.409(3) 8_455
Eu1 O8 2.433(4) .
Eu1 O7 2.461(4) .
Eu1 O1 2.465(4) .
Eu1 O2 2.474(3) .
Eu1 O6 2.483(4) .
Eu1 O3 2.500(4) 2
Eu1 O4 2.647(3) 2
Eu1 C18 2.835(5) .
Eu1 C1 2.838(5) .
Eu1 C14 2.954(5) 2
O1 C1 1.251(6) .
O2 C1 1.273(6) .
O3 C14 1.238(6) .
O3 Eu1 2.500(4) 2
O4 C14 1.269(5) .
O4 Eu1 2.409(3) 8_556
O4 Eu1 2.647(3) 2
O5 C15 1.263(8) .
O6 C18 1.250(6) .
O7 C18 1.262(6) .
O8 H8A 0.8501 .
O8 H8B 0.8499 .
N1 C15 1.313(8) .
N1 C17 1.447(11) .
N1 C16 1.480(10) .
C1 C2 1.500(7) .
C2 C7 1.392(7) .
C2 C3 1.393(7) .
C3 C4 1.382(7) .
C3 H3A 0.9300 .
C4 C5 1.386(7) .
C4 H4B 0.9300 .
C5 C6 1.395(7) .
C5 C8 1.488(6) .
C6 C7 1.390(7) .
C6 H6A 0.9300 .
C7 H7A 0.9300 .
C8 C9 1.392(7) .
C8 C13 1.397(7) .
C9 C10 1.380(9) .
C9 H9A 0.9300 .
C10 C11 1.363(10) .
C10 H10A 0.9300 .
C11 C12 1.389(8) .
C11 H11A 0.9300 .
C12 C13 1.386(7) .
C12 H12A 0.9300 .
C13 C14 1.496(7) .
C14 Eu1 2.954(5) 2
C15 H15A 0.9300 .
C16 H16A 0.9600 .
C16 H16B 0.9600 .
C16 H16C 0.9600 .
C17 H17A 0.9600 .
C17 H17B 0.9600 .
C17 H17C 0.9600 .
C18 C19 1.514(7) .
C19 C20 1.364(7) .
C19 C21 1.379(7) .
C20 C21 1.392(7) 7_465
C20 H20A 0.9300 .
C21 C20 1.392(7) 7_465
C21 H21A 0.9300 .
OW1 HW1B 0.8500 .
OW1 HW1A 0.8500 .
OW2 HW2A 0.8500 .
OW2 HW2B 0.8502 .

loop_
_geom_torsion_atom_site_label_1
_geom_torsion_atom_site_label_2
_geom_torsion_atom_site_label_3
_geom_torsion_atom_site_label_4
_geom_torsion
_geom_torsion_site_symmetry_1
_geom_torsion_site_symmetry_4
O5 Eu1 O1 C1 -163.8(3) . .
O4 Eu1 O1 C1 -81.7(3) 8_455 .
O8 Eu1 O1 C1 -135.5(3) . .
O7 Eu1 O1 C1 127.5(3) . .
O2 Eu1 O1 C1 -2.9(3) . .
O6 Eu1 O1 C1 98.6(3) . .
O3 Eu1 O1 C1 35.2(3) 2 .
O4 Eu1 O1 C1 -25.4(3) 2 .
C18 Eu1 O1 C1 112.0(3) . .
C14 Eu1 O1 C1 6.2(4) 2 .
O5 Eu1 O2 C1 24.9(3) . .
O4 Eu1 O2 C1 97.0(3) 8_455 .
O8 Eu1 O2 C1 143.2(3) . .
O7 Eu1 O2 C1 -89.1(3) . .
O1 Eu1 O2 C1 2.9(3) . .
O6 Eu1 O2 C1 -67.1(3) . .
O3 Eu1 O2 C1 -144.8(3) 2 .
O4 Eu1 O2 C1 163.9(3) 2 .
C18 Eu1 O2 C1 -76.4(3) . .
C14 Eu1 O2 C1 -169.8(3) 2 .
O4 Eu1 O5 C15 -92.9(6) 8_455 .
O8 Eu1 O5 C15 -169.3(6) . .
O7 Eu1 O5 C15 119.2(6) . .
O1 Eu1 O5 C15 -3.9(6) . .
O2 Eu1 O5 C15 -22.1(6) . .
O6 Eu1 O5 C15 68.0(6) . .
O3 Eu1 O5 C15 131.3(6) 2 .
O4 Eu1 O5 C15 -128.1(5) 2 .
C18 Eu1 O5 C15 93.4(6) . .
C1 Eu1 O5 C15 -11.1(6) . .
C14 Eu1 O5 C15 -163.9(5) 2 .
O5 Eu1 O6 C18 76.7(3) . .
O4 Eu1 O6 C18 147.6(3) 8_455 .
O8 Eu1 O6 C18 -1.4(4) . .
O7 Eu1 O6 C18 1.1(3) . .
O1 Eu1 O6 C18 148.5(3) . .
O2 Eu1 O6 C18 -160.3(3) . .
O3 Eu1 O6 C18 -82.4(3) 2 .
O4 Eu1 O6 C18 -90.1(3) 2 .
C1 Eu1 O6 C18 174.8(3) . .
C14 Eu1 O6 C18 -84.6(3) 2 .
O5 Eu1 O7 C18 -101.8(3) . .
O4 Eu1 O7 C18 -162.8(3) 8_455 .
O8 Eu1 O7 C18 176.7(4) . .
O1 Eu1 O7 C18 -36.8(4) . .
O2 Eu1 O7 C18 27.2(4) . .
O6 Eu1 O7 C18 -1.1(3) . .
O3 Eu1 O7 C18 83.0(3) 2 .
O4 Eu1 O7 C18 119.3(3) 2 .
C1 Eu1 O7 C18 -9.2(4) . .
C14 Eu1 O7 C18 101.1(3) 2 .
Eu1 O1 C1 O2 5.3(5) . .
Eu1 O1 C1 C2 -173.4(4) . .
Eu1 O2 C1 O1 -5.2(5) . .
Eu1 O2 C1 C2 173.5(4) . .
O5 Eu1 C1 O1 15.7(3) . .
O4 Eu1 C1 O1 96.0(3) 8_455 .
O8 Eu1 C1 O1 96.4(5) . .
O7 Eu1 C1 O1 -68.4(3) . .
O2 Eu1 C1 O1 174.8(5) . .
O6 Eu1 C1 O1 -75.0(3) . .
O3 Eu1 C1 O1 -150.3(3) 2 .
O4 Eu1 C1 O1 159.0(3) 2 .
C18 Eu1 C1 O1 -72.6(3) . .
C14 Eu1 C1 O1 -175.1(3) 2 .
O5 Eu1 C1 O2 -159.1(3) . .
O4 Eu1 C1 O2 -78.9(3) 8_455 .
O8 Eu1 C1 O2 -78.4(5) . .
O7 Eu1 C1 O2 116.8(3) . .
O1 Eu1 C1 O2 -174.8(5) . .
O6 Eu1 C1 O2 110.2(3) . .
O3 Eu1 C1 O2 34.9(3) 2 .
O4 Eu1 C1 O2 -15.8(3) 2 .
C18 Eu1 C1 O2 112.6(3) . .
C14 Eu1 C1 O2 10.1(3) 2 .
O5 Eu1 C1 C2 106(3) . .
O4 Eu1 C1 C2 -174(3) 8_455 .
O8 Eu1 C1 C2 -174(3) . .
O7 Eu1 C1 C2 22(4) . .
O1 Eu1 C1 C2 90(4) . .
O2 Eu1 C1 C2 -95(3) . .
O6 Eu1 C1 C2 15(3) . .
O3 Eu1 C1 C2 -60(3) 2 .
O4 Eu1 C1 C2 -111(3) 2 .
C18 Eu1 C1 C2 17(3) . .
C14 Eu1 C1 C2 -85(3) 2 .
O1 C1 C2 C7 10.9(7) . .
O2 C1 C2 C7 -167.8(5) . .
Eu1 C1 C2 C7 -76(4) . .
O1 C1 C2 C3 -169.5(5) . .
O2 C1 C2 C3 11.8(7) . .
Eu1 C1 C2 C3 104(3) . .
C7 C2 C3 C4 0.8(8) . .
C1 C2 C3 C4 -178.9(5) . .
C2 C3 C4 C5 0.3(9) . .
C3 C4 C5 C6 -1.1(8) . .
C3 C4 C5 C8 -178.2(5) . .
C4 C5 C6 C7 0.8(8) . .
C8 C5 C6 C7 177.9(5) . .
C5 C6 C7 C2 0.3(8) . .
C3 C2 C7 C6 -1.1(8) . .
C1 C2 C7 C6 178.6(5) . .
C4 C5 C8 C9 135.5(6) . .
C6 C5 C8 C9 -41.5(8) . .
C4 C5 C8 C13 -40.9(8) . .
C6 C5 C8 C13 142.1(6) . .
C13 C8 C9 C10 -0.3(12) . .
C5 C8 C9 C10 -177.0(7) . .
C8 C9 C10 C11 0.6(14) . .
C9 C10 C11 C12 0.8(14) . .
C10 C11 C12 C13 -2.6(12) . .
C11 C12 C13 C8 2.9(9) . .
C11 C12 C13 C14 -174.4(6) . .
C9 C8 C13 C12 -1.4(9) . .
C5 C8 C13 C12 175.0(5) . .
C9 C8 C13 C14 175.6(6) . .
C5 C8 C13 C14 -8.0(8) . .
Eu1 O3 C14 O4 5.3(5) 2 .
Eu1 O3 C14 C13 -171.2(3) 2 .
Eu1 O4 C14 O3 162.7(5) 8_556 .
Eu1 O4 C14 O3 -4.9(4) 2 .
Eu1 O4 C14 C13 -20.8(9) 8_556 .
Eu1 O4 C14 C13 171.6(4) 2 .
Eu1 O4 C14 Eu1 167.7(7) 8_556 2
C12 C13 C14 O3 111.5(6) . .
C8 C13 C14 O3 -65.6(7) . .
C12 C13 C14 O4 -65.0(6) . .
C8 C13 C14 O4 117.9(6) . .
C12 C13 C14 Eu1 47(3) . 2
C8 C13 C14 Eu1 -130(2) . 2
Eu1 O5 C15 N1 177.8(5) . .
C17 N1 C15 O5 -0.6(12) . .
C16 N1 C15 O5 173.4(8) . .
Eu1 O6 C18 O7 -2.0(5) . .
Eu1 O6 C18 C19 -179.7(4) . .
Eu1 O7 C18 O6 2.0(5) . .
Eu1 O7 C18 C19 179.8(4) . .
O5 Eu1 C18 O6 -103.0(3) . .
O4 Eu1 C18 O6 -129.9(5) 8_455 .
O8 Eu1 C18 O6 178.8(3) . .
O7 Eu1 C18 O6 -178.0(5) . .
O1 Eu1 C18 O6 -30.2(3) . .
O2 Eu1 C18 O6 21.5(4) . .
O3 Eu1 C18 O6 91.3(3) 2 .
O4 Eu1 C18 O6 108.3(3) 2 .
C1 Eu1 C18 O6 -5.2(3) . .
C14 Eu1 C18 O6 100.2(3) 2 .
O5 Eu1 C18 O7 75.0(3) . .
O4 Eu1 C18 O7 48.1(7) 8_455 .
O8 Eu1 C18 O7 -3.2(3) . .
O1 Eu1 C18 O7 147.8(3) . .
O2 Eu1 C18 O7 -160.4(3) . .
O6 Eu1 C18 O7 178.0(5) . .
O3 Eu1 C18 O7 -90.6(3) 2 .
O4 Eu1 C18 O7 -73.7(4) 2 .
C1 Eu1 C18 O7 172.8(3) . .
C14 Eu1 C18 O7 -81.8(3) 2 .
O5 Eu1 C18 C19 66(15) . .
O4 Eu1 C18 C19 39(16) 8_455 .
O8 Eu1 C18 C19 -12(15) . .
O7 Eu1 C18 C19 -9(15) . .
O1 Eu1 C18 C19 139(15) . .
O2 Eu1 C18 C19 -169(15) . .
O6 Eu1 C18 C19 169(100) . .
O3 Eu1 C18 C19 -99(15) 2 .
O4 Eu1 C18 C19 -82(15) 2 .
C1 Eu1 C18 C19 164(15) . .
C14 Eu1 C18 C19 -90(15) 2 .
O6 C18 C19 C20 -168.3(5) . .
O7 C18 C19 C20 14.0(7) . .
Eu1 C18 C19 C20 22(15) . .
O6 C18 C19 C21 12.6(7) . .
O7 C18 C19 C21 -165.1(5) . .
Eu1 C18 C19 C21 -157(15) . .
C21 C19 C20 C21 1.0(9) . 7_465
C18 C19 C20 C21 -178.1(5) . 7_465
C20 C19 C21 C20 -1.0(9) . 7_465
C18 C19 C21 C20 178.1(5) . 7_465
